data_7100929
loop_
_publ_author_name
'Chunming Cui'
'Xiaofei Li'
'Haibin Song'
'Jianyang Zhang'

_publ_section_title
;
Formation of Aluminacyclobutenes via Carbon Monoxide
and Isocyanide Insertion
;
_journal_name_full 'Chemical Communications'
_journal_paper_doi 10.1039/b601056c
_journal_year 2006
_chemical_formula_sum 'C46 H78 Al N3 O Si2'
_chemical_formula_weight 772.27
_space_group_IT_number 2
_symmetry_cell_setting triclinic
_symmetry_space_group_name_Hall '-P 1'
_symmetry_space_group_name_H-M 'P -1'
_cell_angle_alpha 72.022(4)
_cell_angle_beta 87.112(4)
_cell_angle_gamma 80.639(4)
_cell_formula_units_Z 2
_cell_length_a 10.672(3)
_cell_length_b 13.588(4)
_cell_length_c 18.468(6)
_cell_measurement_temperature 293(2)
_cell_volume 2513.3(14)
_diffrn_ambient_temperature 293(2)
_exptl_crystal_density_diffrn 1.020
_cod_depositor_comments
;
The following automatic conversions were performed:
'_symmetry_cell_setting' value 'Triclinic' changed to 'triclinic'
according to '/home/saulius/struct/CIF-dictionaries/cif_core.dic'
dictionary named 'cif_core.dic' version 2.4.1 from 2010-06-29.

Automatic conversion script
Id: cif_fix_enum 1527 2010-12-29 10:47:43Z saulius 
;
_cod_database_code 7100929

loop_
_symmetry_equiv_pos_as_xyz
'x, y, z'
'-x, -y, -z'

loop_
_atom_site_label
_atom_site_type_symbol
_atom_site_fract_x
_atom_site_fract_y
_atom_site_fract_z
_atom_site_U_iso_or_equiv
_atom_site_adp_type
_atom_site_occupancy
_atom_site_symmetry_multiplicity
_atom_site_calc_flag
_atom_site_refinement_flags
_atom_site_disorder_assembly
_atom_site_disorder_group
Si1 Si 0.82572(6) -0.03894(5) 0.16267(4) 0.0628(2) Uani 1 1 d . . .
Si2 Si 0.45229(5) 0.03359(5) 0.16982(3) 0.04934(16) Uani 1 1 d . . .
Al1 Al 0.74139(5) 0.19527(4) 0.21535(3) 0.03575(15) Uani 1 1 d . . .
N1 N 0.84620(14) 0.17780(12) 0.30010(8) 0.0414(4) Uani 1 1 d . . .
N2 N 0.82319(13) 0.30157(11) 0.14533(8) 0.0375(3) Uani 1 1 d . . .
N3 N 0.44297(14) 0.21318(12) 0.24158(9) 0.0452(4) Uani 1 1 d . . .
C1 C 0.8977(3) 0.5425(3) 0.16047(19) 0.1001(10) Uani 1 1 d . . .
H1A H 0.9606 0.4853 0.1564 0.150 Uiso 1 1 calc R . .
H1B H 0.9118 0.5585 0.2062 0.150 Uiso 1 1 calc R . .
H1C H 0.9038 0.6028 0.1173 0.150 Uiso 1 1 calc R . .
C2 C 0.6683(3) 0.5972(2) 0.18059(16) 0.0839(8) Uani 1 1 d . . .
H2A H 0.6747 0.6637 0.1437 0.126 Uiso 1 1 calc R . .
H2B H 0.6835 0.6004 0.2305 0.126 Uiso 1 1 calc R . .
H2C H 0.5847 0.5805 0.1787 0.126 Uiso 1 1 calc R . .
C3 C 0.7671(2) 0.51229(17) 0.16287(13) 0.0599(6) Uani 1 1 d . . .
H3 H 0.7662 0.4478 0.2053 0.072 Uiso 1 1 calc R . .
C4 C 0.73648(19) 0.48893(15) 0.09136(11) 0.0473(5) Uani 1 1 d . . .
C5 C 0.6813(2) 0.57041(17) 0.03023(13) 0.0586(6) Uani 1 1 d . . .
H5 H 0.6651 0.6379 0.0343 0.070 Uiso 1 1 calc R . .
C6 C 0.6501(2) 0.55424(18) -0.03568(13) 0.0641(6) Uani 1 1 d . . .
H6 H 0.6127 0.6102 -0.0756 0.077 Uiso 1 1 calc R . .
C7 C 0.6739(2) 0.45544(18) -0.04282(12) 0.0594(6) Uani 1 1 d . . .
H7 H 0.6515 0.4450 -0.0876 0.071 Uiso 1 1 calc R . .
C8 C 0.73125(18) 0.37009(15) 0.01568(11) 0.0456(5) Uani 1 1 d . . .
C9 C 0.7544(2) 0.26419(17) 0.00319(12) 0.0536(5) Uani 1 1 d . . .
H9 H 0.7935 0.2132 0.0494 0.064 Uiso 1 1 calc R . .
C10 C 0.8458(3) 0.2621(2) -0.06341(16) 0.0941(9) Uani 1 1 d . . .
H10A H 0.8096 0.3117 -0.1094 0.141 Uiso 1 1 calc R . .
H10B H 0.8598 0.1932 -0.0690 0.141 Uiso 1 1 calc R . .
H10C H 0.9252 0.2800 -0.0535 0.141 Uiso 1 1 calc R . .
C11 C 0.6295(3) 0.2313(2) -0.00977(16) 0.0771(7) Uani 1 1 d . . .
H11A H 0.5719 0.2361 0.0311 0.116 Uiso 1 1 calc R . .
H11B H 0.6451 0.1604 -0.0114 0.116 Uiso 1 1 calc R . .
H11C H 0.5929 0.2767 -0.0571 0.116 Uiso 1 1 calc R . .
C12 C 0.76211(17) 0.38840(14) 0.08289(10) 0.0409(4) Uani 1 1 d . . .
C13 C 1.0288(2) 0.3366(2) 0.08158(13) 0.0650(6) Uani 1 1 d . . .
H13A H 1.0546 0.2912 0.0510 0.098 Uiso 1 1 calc R . .
H13B H 1.1027 0.3529 0.1003 0.098 Uiso 1 1 calc R . .
H13C H 0.9791 0.4001 0.0513 0.098 Uiso 1 1 calc R . .
C14 C 0.95016(17) 0.28258(15) 0.14797(11) 0.0443(4) Uani 1 1 d . . .
C15 C 1.01644(18) 0.21212(16) 0.21100(11) 0.0467(5) Uani 1 1 d . . .
H15 H 1.1020 0.1908 0.2032 0.056 Uiso 1 1 calc R . .
C16 C 0.97052(18) 0.16967(15) 0.28418(11) 0.0446(4) Uani 1 1 d . . .
C17 C 1.0662(2) 0.1104(2) 0.34577(13) 0.0643(6) Uani 1 1 d . . .
H17A H 1.0415 0.1274 0.3917 0.096 Uiso 1 1 calc R . .
H17B H 1.1483 0.1295 0.3300 0.096 Uiso 1 1 calc R . .
H17C H 1.0697 0.0365 0.3548 0.096 Uiso 1 1 calc R . .
C18 C 0.7610(3) 0.4365(2) 0.37866(19) 0.0992(10) Uani 1 1 d . . .
H18A H 0.6791 0.4339 0.3606 0.149 Uiso 1 1 calc R . .
H18B H 0.7900 0.5001 0.3490 0.149 Uiso 1 1 calc R . .
H18C H 0.7547 0.4343 0.4311 0.149 Uiso 1 1 calc R . .
C19 C 0.9855(3) 0.3489(3) 0.3985(2) 0.1072(10) Uani 1 1 d . . .
H19A H 0.9805 0.3449 0.4514 0.161 Uiso 1 1 calc R . .
H19B H 1.0117 0.4140 0.3695 0.161 Uiso 1 1 calc R . .
H19C H 1.0461 0.2918 0.3921 0.161 Uiso 1 1 calc R . .
C20 C 0.8552(3) 0.34257(19) 0.37098(14) 0.0712(7) Uani 1 1 d . . .
H20 H 0.8625 0.3481 0.3168 0.085 Uiso 1 1 calc R . .
C21 C 0.8097(2) 0.23953(18) 0.41244(12) 0.0583(6) Uani 1 1 d . . .
C22 C 0.7703(3) 0.2221(2) 0.48780(14) 0.0784(8) Uani 1 1 d . . .
H22 H 0.7721 0.2737 0.5109 0.094 Uiso 1 1 calc R . .
C23 C 0.7289(3) 0.1305(3) 0.52855(14) 0.0868(9) Uani 1 1 d . . .
H23 H 0.7024 0.1205 0.5787 0.104 Uiso 1 1 calc R . .
C24 C 0.7266(2) 0.0539(2) 0.49540(14) 0.0755(7) Uani 1 1 d . . .
H24 H 0.6978 -0.0078 0.5236 0.091 Uiso 1 1 calc R . .
C25 C 0.7661(2) 0.06541(18) 0.42050(12) 0.0570(6) Uani 1 1 d . . .
C26 C 0.7664(2) -0.02463(18) 0.38909(13) 0.0661(6) Uani 1 1 d . . .
H26 H 0.7933 -0.0023 0.3358 0.079 Uiso 1 1 calc R . .
C27 C 0.8618(3) -0.1196(2) 0.43202(18) 0.0976(10) Uani 1 1 d . . .
H27A H 0.9450 -0.1001 0.4284 0.146 Uiso 1 1 calc R . .
H27B H 0.8628 -0.1751 0.4100 0.146 Uiso 1 1 calc R . .
H27C H 0.8374 -0.1429 0.4846 0.146 Uiso 1 1 calc R . .
C28 C 0.6340(3) -0.0550(2) 0.39133(18) 0.0955(9) Uani 1 1 d . . .
H28A H 0.6062 -0.0787 0.4432 0.143 Uiso 1 1 calc R . .
H28B H 0.6371 -0.1103 0.3687 0.143 Uiso 1 1 calc R . .
H28C H 0.5756 0.0047 0.3634 0.143 Uiso 1 1 calc R . .
C29 C 0.80669(18) 0.15975(16) 0.37928(10) 0.0479(5) Uani 1 1 d . . .
C30 C 0.55691(17) 0.18769(13) 0.22029(10) 0.0376(4) Uani 1 1 d . . .
C31 C 0.58951(17) 0.09475(14) 0.18982(10) 0.0401(4) Uani 1 1 d . . .
C32 C 0.71909(17) 0.07173(14) 0.18399(10) 0.0416(4) Uani 1 1 d . . .
C33 C 0.9924(3) -0.0253(3) 0.1782(3) 0.1412(18) Uani 1 1 d . . .
H33A H 1.0127 0.0382 0.1426 0.212 Uiso 1 1 calc R . .
H33B H 1.0491 -0.0840 0.1709 0.212 Uiso 1 1 calc R . .
H33C H 1.0012 -0.0232 0.2292 0.212 Uiso 1 1 calc R . .
C34 C 0.7993(4) -0.1691(2) 0.23059(19) 0.1038(11) Uani 1 1 d . . .
H34A H 0.8206 -0.1725 0.2813 0.156 Uiso 1 1 calc R . .
H34B H 0.8520 -0.2243 0.2162 0.156 Uiso 1 1 calc R . .
H34C H 0.7117 -0.1768 0.2289 0.156 Uiso 1 1 calc R . .
C35 C 0.8204(3) -0.0430(2) 0.06268(17) 0.0977(10) Uani 1 1 d . . .
H35A H 0.7351 -0.0463 0.0504 0.147 Uiso 1 1 calc R . .
H35B H 0.8759 -0.1038 0.0578 0.147 Uiso 1 1 calc R . .
H35C H 0.8474 0.0189 0.0285 0.147 Uiso 1 1 calc R . .
C36 C 0.3679(2) -0.0239(2) 0.26003(15) 0.0739(7) Uani 1 1 d . . .
H36A H 0.3492 0.0267 0.2872 0.111 Uiso 1 1 calc R . .
H36B H 0.4209 -0.0850 0.2909 0.111 Uiso 1 1 calc R . .
H36C H 0.2902 -0.0430 0.2485 0.111 Uiso 1 1 calc R . .
C37 C 0.4973(3) -0.0721(2) 0.12460(19) 0.0933(9) Uani 1 1 d . . .
H37A H 0.4220 -0.0947 0.1132 0.140 Uiso 1 1 calc R . .
H37B H 0.5499 -0.1302 0.1589 0.140 Uiso 1 1 calc R . .
H37C H 0.5432 -0.0460 0.0784 0.140 Uiso 1 1 calc R . .
C38 C 0.3392(2) 0.1356(2) 0.10292(15) 0.0723(7) Uani 1 1 d . . .
H38A H 0.2632 0.1079 0.0997 0.108 Uiso 1 1 calc R . .
H38B H 0.3775 0.1563 0.0535 0.108 Uiso 1 1 calc R . .
H38C H 0.3186 0.1953 0.1211 0.108 Uiso 1 1 calc R . .
C39 C 0.41547(18) 0.29612(16) 0.27914(12) 0.0487(5) Uani 1 1 d . . .
C40 C 0.4120(3) 0.2414(2) 0.36423(14) 0.0834(8) Uani 1 1 d . . .
H40A H 0.3558 0.1902 0.3745 0.125 Uiso 1 1 calc R . .
H40B H 0.3821 0.2920 0.3902 0.125 Uiso 1 1 calc R . .
H40C H 0.4958 0.2073 0.3818 0.125 Uiso 1 1 calc R . .
C41 C 0.5083(2) 0.3739(2) 0.25985(18) 0.0808(8) Uani 1 1 d . . .
H41A H 0.5887 0.3403 0.2834 0.121 Uiso 1 1 calc R . .
H41B H 0.4760 0.4318 0.2784 0.121 Uiso 1 1 calc R . .
H41C H 0.5189 0.3988 0.2056 0.121 Uiso 1 1 calc R . .
C42 C 0.2829(2) 0.35504(19) 0.25263(14) 0.0644(6) Uani 1 1 d . . .
H42A H 0.2838 0.3884 0.1986 0.097 Uiso 1 1 calc R . .
H42B H 0.2586 0.4071 0.2780 0.097 Uiso 1 1 calc R . .
H42C H 0.2231 0.3066 0.2646 0.097 Uiso 1 1 calc R . .
O1 O 0.6637(8) 0.3454(4) 0.6241(3) 0.236(2) Uani 1 1 d . . .
C43 C 0.4660(10) 0.3441(7) 0.5741(8) 0.300(8) Uani 1 1 d . . .
H43A H 0.4523 0.4035 0.5292 0.450 Uiso 1 1 d R . .
H43B H 0.3857 0.3292 0.5971 0.450 Uiso 1 1 d R . .
H43C H 0.5092 0.2845 0.5607 0.450 Uiso 1 1 d R . .
C44 C 0.5423(14) 0.3659(10) 0.6284(8) 0.328(9) Uani 1 1 d . . .
H44A H 0.5201 0.4397 0.6238 0.393 Uiso 1 1 calc R . .
H44B H 0.5172 0.3271 0.6791 0.393 Uiso 1 1 calc R . .
C45 C 0.7340(14) 0.3646(10) 0.6714(8) 0.383(11) Uani 1 1 d . . .
H45A H 0.7076 0.3273 0.7222 0.460 Uiso 1 1 calc R . .
H45B H 0.7124 0.4387 0.6659 0.460 Uiso 1 1 calc R . .
C46 C 0.8609(13) 0.3431(10) 0.6696(9) 0.418(11) Uani 1 1 d . . .
H46A H 0.8890 0.2690 0.6825 0.627 Uiso 1 1 d R . .
H46B H 0.8953 0.3700 0.7054 0.627 Uiso 1 1 d R . .
H46C H 0.8893 0.3769 0.6193 0.627 Uiso 1 1 d R . .

loop_
_atom_site_aniso_label
_atom_site_aniso_U_11
_atom_site_aniso_U_22
_atom_site_aniso_U_33
_atom_site_aniso_U_23
_atom_site_aniso_U_13
_atom_site_aniso_U_12
Si1 0.0484(4) 0.0521(4) 0.0948(5) -0.0375(3) -0.0067(3) 0.0045(3)
Si2 0.0430(3) 0.0526(3) 0.0571(4) -0.0199(3) -0.0015(3) -0.0140(3)
Al1 0.0307(3) 0.0372(3) 0.0378(3) -0.0094(2) -0.0001(2) -0.0047(2)
N1 0.0359(9) 0.0479(9) 0.0366(8) -0.0081(7) -0.0015(6) -0.0042(7)
N2 0.0325(8) 0.0402(8) 0.0380(8) -0.0087(6) -0.0007(6) -0.0065(6)
N3 0.0347(9) 0.0472(9) 0.0552(10) -0.0174(8) 0.0037(7) -0.0081(7)
C1 0.089(2) 0.119(3) 0.114(2) -0.055(2) -0.0095(18) -0.0336(19)
C2 0.115(2) 0.0605(16) 0.0810(18) -0.0302(14) 0.0054(16) -0.0104(15)
C3 0.0776(16) 0.0461(12) 0.0556(13) -0.0115(10) -0.0012(11) -0.0162(11)
C4 0.0492(12) 0.0408(11) 0.0471(11) -0.0054(9) 0.0047(9) -0.0103(9)
C5 0.0656(14) 0.0412(12) 0.0598(14) -0.0040(10) 0.0043(11) -0.0057(10)
C6 0.0686(15) 0.0562(14) 0.0516(13) 0.0041(11) -0.0086(11) -0.0018(11)
C7 0.0654(15) 0.0617(14) 0.0445(12) -0.0060(10) -0.0071(10) -0.0091(11)
C8 0.0414(11) 0.0506(11) 0.0401(10) -0.0068(9) 0.0001(8) -0.0079(9)
C9 0.0597(13) 0.0572(13) 0.0440(11) -0.0165(10) -0.0044(9) -0.0060(10)
C10 0.109(2) 0.096(2) 0.0795(19) -0.0379(16) 0.0288(17) -0.0079(18)
C11 0.0840(18) 0.0685(16) 0.0849(18) -0.0281(14) -0.0256(14) -0.0120(14)
C12 0.0339(10) 0.0421(10) 0.0404(10) -0.0032(8) 0.0028(8) -0.0074(8)
C13 0.0405(12) 0.0837(17) 0.0598(14) -0.0053(12) 0.0099(10) -0.0137(11)
C14 0.0355(11) 0.0515(11) 0.0453(11) -0.0130(9) 0.0032(8) -0.0094(9)
C15 0.0283(10) 0.0592(12) 0.0498(11) -0.0148(9) -0.0006(8) -0.0020(9)
C16 0.0362(11) 0.0504(11) 0.0454(11) -0.0142(9) -0.0074(8) 0.0000(8)
C17 0.0436(12) 0.0845(17) 0.0548(13) -0.0119(12) -0.0124(10) 0.0041(11)
C18 0.117(3) 0.0752(19) 0.106(2) -0.0386(17) -0.0259(19) 0.0117(18)
C19 0.099(2) 0.091(2) 0.129(3) -0.026(2) 0.000(2) -0.0215(19)
C20 0.099(2) 0.0625(15) 0.0521(13) -0.0214(11) -0.0035(13) -0.0050(14)
C21 0.0589(14) 0.0688(15) 0.0422(11) -0.0159(10) -0.0029(10) 0.0038(11)
C22 0.0886(19) 0.094(2) 0.0481(14) -0.0258(14) 0.0007(13) 0.0067(16)
C23 0.094(2) 0.108(2) 0.0431(14) -0.0106(15) 0.0163(13) -0.0001(17)
C24 0.0740(17) 0.0848(19) 0.0505(14) 0.0034(13) 0.0051(12) -0.0126(14)
C25 0.0489(12) 0.0658(14) 0.0436(12) -0.0001(10) -0.0038(9) -0.0039(10)
C26 0.0751(16) 0.0584(14) 0.0537(13) 0.0035(11) -0.0103(11) -0.0166(12)
C27 0.115(3) 0.0700(18) 0.092(2) -0.0079(16) -0.0314(18) 0.0056(17)
C28 0.096(2) 0.092(2) 0.090(2) 0.0002(16) -0.0115(16) -0.0428(17)
C29 0.0390(11) 0.0604(13) 0.0360(10) -0.0077(9) -0.0041(8) 0.0032(9)
C30 0.0349(10) 0.0378(10) 0.0374(10) -0.0074(8) -0.0009(7) -0.0058(8)
C31 0.0398(10) 0.0397(10) 0.0387(10) -0.0086(8) -0.0003(8) -0.0070(8)
C32 0.0402(11) 0.0384(10) 0.0439(10) -0.0105(8) -0.0011(8) -0.0033(8)
C33 0.0474(17) 0.136(3) 0.287(6) -0.146(4) -0.012(2) 0.0168(18)
C34 0.141(3) 0.0520(16) 0.112(2) -0.0227(16) -0.034(2) 0.0077(17)
C35 0.100(2) 0.093(2) 0.106(2) -0.0535(18) 0.0234(18) 0.0079(18)
C36 0.0665(16) 0.0780(17) 0.0793(17) -0.0174(14) 0.0080(13) -0.0325(13)
C37 0.0768(19) 0.103(2) 0.131(3) -0.078(2) -0.0086(17) -0.0152(16)
C38 0.0510(14) 0.0794(17) 0.0832(17) -0.0152(14) -0.0151(12) -0.0150(12)
C39 0.0372(11) 0.0527(12) 0.0602(13) -0.0245(10) 0.0076(9) -0.0066(9)
C40 0.096(2) 0.0878(19) 0.0644(16) -0.0308(14) -0.0036(14) 0.0063(16)
C41 0.0594(15) 0.0729(16) 0.133(2) -0.0634(17) 0.0218(15) -0.0201(13)
C42 0.0469(13) 0.0678(15) 0.0764(16) -0.0252(12) 0.0046(11) 0.0026(11)
O1 0.257(6) 0.223(5) 0.260(5) -0.155(4) 0.022(5) 0.029(4)
C43 0.219(10) 0.142(5) 0.54(2) -0.129(9) 0.149(12) -0.032(6)
C44 0.288(17) 0.275(13) 0.442(19) -0.206(12) 0.104(15) 0.054(11)
C45 0.44(2) 0.373(15) 0.427(16) -0.320(14) -0.228(17) 0.147(14)
C46 0.387(19) 0.362(15) 0.54(2) -0.244(15) -0.283(18) 0.123(14)

loop_
_geom_bond_atom_site_label_1
_geom_bond_atom_site_label_2
_geom_bond_distance
_geom_bond_site_symmetry_2
_geom_bond_publ_flag
Si1 C33 1.863(3) . ?
Si1 C32 1.864(2) . ?
Si1 C35 1.869(3) . ?
Si1 C34 1.881(3) . ?
Si2 C38 1.858(2) . ?
Si2 C37 1.862(3) . ?
Si2 C36 1.863(2) . ?
Si2 C31 1.9004(19) . ?
Al1 N1 1.9020(16) . ?
Al1 N2 1.9141(15) . ?
Al1 C30 1.9842(19) . ?
Al1 C32 1.989(2) . ?
Al1 C31 2.4310(19) . ?
N1 C16 1.339(2) . ?
N1 C29 1.458(2) . ?
N2 C14 1.338(2) . ?
N2 C12 1.460(2) . ?
N3 C30 1.285(2) . ?
N3 C39 1.480(2) . ?
C1 C3 1.511(4) . ?
C1 H1A 0.9600 . ?
C1 H1B 0.9600 . ?
C1 H1C 0.9600 . ?
C2 C3 1.533(3) . ?
C2 H2A 0.9600 . ?
C2 H2B 0.9600 . ?
C2 H2C 0.9600 . ?
C3 C4 1.512(3) . ?
C3 H3 0.9800 . ?
C4 C5 1.390(3) . ?
C4 C12 1.404(3) . ?
C5 C6 1.368(3) . ?
C5 H5 0.9300 . ?
C6 C7 1.371(3) . ?
C6 H6 0.9300 . ?
C7 C8 1.396(3) . ?
C7 H7 0.9300 . ?
C8 C12 1.403(3) . ?
C8 C9 1.506(3) . ?
C9 C11 1.525(3) . ?
C9 C10 1.536(3) . ?
C9 H9 0.9800 . ?
C10 H10A 0.9600 . ?
C10 H10B 0.9600 . ?
C10 H10C 0.9600 . ?
C11 H11A 0.9600 . ?
C11 H11B 0.9600 . ?
C11 H11C 0.9600 . ?
C13 C14 1.513(3) . ?
C13 H13A 0.9600 . ?
C13 H13B 0.9600 . ?
C13 H13C 0.9600 . ?
C14 C15 1.395(3) . ?
C15 C16 1.394(3) . ?
C15 H15 0.9300 . ?
C16 C17 1.506(3) . ?
C17 H17A 0.9600 . ?
C17 H17B 0.9600 . ?
C17 H17C 0.9600 . ?
C18 C20 1.529(4) . ?
C18 H18A 0.9600 . ?
C18 H18B 0.9600 . ?
C18 H18C 0.9600 . ?
C19 C20 1.529(4) . ?
C19 H19A 0.9600 . ?
C19 H19B 0.9600 . ?
C19 H19C 0.9600 . ?
C20 C21 1.518(3) . ?
C20 H20 0.9800 . ?
C21 C22 1.393(3) . ?
C21 C29 1.405(3) . ?
C22 C23 1.371(4) . ?
C22 H22 0.9300 . ?
C23 C24 1.364(4) . ?
C23 H23 0.9300 . ?
C24 C25 1.395(3) . ?
C24 H24 0.9300 . ?
C25 C29 1.398(3) . ?
C25 C26 1.507(3) . ?
C26 C28 1.531(4) . ?
C26 C27 1.534(4) . ?
C26 H26 0.9800 . ?
C27 H27A 0.9600 . ?
C27 H27B 0.9600 . ?
C27 H27C 0.9600 . ?
C28 H28A 0.9600 . ?
C28 H28B 0.9600 . ?
C28 H28C 0.9600 . ?
C30 C31 1.519(2) . ?
C31 C32 1.374(3) . ?
C33 H33A 0.9600 . ?
C33 H33B 0.9600 . ?
C33 H33C 0.9600 . ?
C34 H34A 0.9600 . ?
C34 H34B 0.9600 . ?
C34 H34C 0.9600 . ?
C35 H35A 0.9600 . ?
C35 H35B 0.9600 . ?
C35 H35C 0.9600 . ?
C36 H36A 0.9600 . ?
C36 H36B 0.9600 . ?
C36 H36C 0.9600 . ?
C37 H37A 0.9600 . ?
C37 H37B 0.9600 . ?
C37 H37C 0.9600 . ?
C38 H38A 0.9600 . ?
C38 H38B 0.9600 . ?
C38 H38C 0.9600 . ?
C39 C41 1.516(3) . ?
C39 C40 1.519(3) . ?
C39 C42 1.530(3) . ?
C40 H40A 0.9600 . ?
C40 H40B 0.9600 . ?
C40 H40C 0.9600 . ?
C41 H41A 0.9600 . ?
C41 H41B 0.9600 . ?
C41 H41C 0.9600 . ?
C42 H42A 0.9600 . ?
C42 H42B 0.9600 . ?
C42 H42C 0.9600 . ?
O1 C44 1.284(12) . ?
O1 C45 1.291(10) . ?
C43 C44 1.449(15) . ?
C43 H43A 0.9600 . ?
C43 H43B 0.9600 . ?
C43 H43C 0.9600 . ?
C44 H44A 0.9700 . ?
C44 H44B 0.9700 . ?
C45 C46 1.339(16) . ?
C45 H45A 0.9700 . ?
C45 H45B 0.9700 . ?
C46 H46A 0.9600 . ?
C46 H46B 0.9600 . ?
C46 H46C 0.9600 . ?
